data_7214962
loop_
_publ_author_name
'Tan, Yu-Hui'
'Wu, Jin-Ji'
'Zhou, Hai-Yun'
'Yang, Li-Fei'
'Ye, Bao-Hui'

_publ_section_title
;
 Anion and pH induced spontaneous resolution of \D- and \L-[M(H2Biim)3]SO4
 (M = Ru2+, Co2+, Ni2+, Mn2+, Fe2+, and Zn2+) enantiomers
;
_journal_issue 23
_journal_name_full CrystEngComm
_journal_page_first 8117
_journal_paper_doi 10.1039/c2ce26334c
_journal_volume 14
_journal_year 2012
_chemical_formula_sum 'C18 H18 Co N12 O4 S'
_chemical_formula_weight 557.43
_chemical_name_systematic
;
?
;
_space_group_IT_number 80
_symmetry_space_group_name_Hall 'I 4bw'
_symmetry_space_group_name_H-M 'I 41'
_atom_sites_solution_hydrogens geom
_atom_sites_solution_primary direct
_atom_sites_solution_secondary difmap
_audit_creation_method SHELXL-97
_cell_angle_alpha 90.00
_cell_angle_beta 90.00
_cell_angle_gamma 90.00
_cell_formula_units_Z 4
_cell_length_a 12.7419(4)
_cell_length_b 12.7419(4)
_cell_length_c 14.2617(9)
_cell_measurement_temperature 273(2)
_cell_volume 2315.47(18)
_computing_structure_refinement 'SHELXL-97 (Sheldrick, 1997)'
_computing_structure_solution 'SHELXS-97 (Sheldrick, 1990)'
_diffrn_ambient_temperature 273(2)
_diffrn_measured_fraction_theta_full 0.999
_diffrn_measured_fraction_theta_max 0.999
_diffrn_radiation_monochromator graphite
_diffrn_radiation_source 'fine-focus sealed tube'
_diffrn_radiation_type MoK\a
_diffrn_radiation_wavelength 0.71073
_diffrn_reflns_av_R_equivalents 0.0155
_diffrn_reflns_av_sigmaI/netI 0.0351
_diffrn_reflns_limit_h_max 12
_diffrn_reflns_limit_h_min -15
_diffrn_reflns_limit_k_max 12
_diffrn_reflns_limit_k_min -15
_diffrn_reflns_limit_l_max 15
_diffrn_reflns_limit_l_min -17
_diffrn_reflns_number 4464
_diffrn_reflns_theta_full 25.98
_diffrn_reflns_theta_max 25.98
_diffrn_reflns_theta_min 2.26
_exptl_absorpt_coefficient_mu 0.885
_exptl_absorpt_correction_T_max 0.8090
_exptl_absorpt_correction_T_min 0.7184
_exptl_absorpt_correction_type multi-scan
_exptl_absorpt_process_details SADABS
_exptl_crystal_density_diffrn 1.599
_exptl_crystal_density_method 'not measured'
_exptl_crystal_F_000 1140
_exptl_crystal_size_max 0.40
_exptl_crystal_size_mid 0.30
_exptl_crystal_size_min 0.25
_refine_diff_density_max 0.151
_refine_diff_density_min -0.337
_refine_diff_density_rms 0.041
_refine_ls_abs_structure_details 'Flack H D (1983), Acta Cryst. A39, 876-881'
_refine_ls_abs_structure_Flack 0.002(11)
_refine_ls_extinction_method none
_refine_ls_goodness_of_fit_ref 1.015
_refine_ls_hydrogen_treatment mixed
_refine_ls_matrix_type full
_refine_ls_number_parameters 172
_refine_ls_number_reflns 2133
_refine_ls_number_restraints 1
_refine_ls_restrained_S_all 1.015
_refine_ls_R_factor_all 0.0245
_refine_ls_R_factor_gt 0.0229
_refine_ls_shift/su_max 0.005
_refine_ls_shift/su_mean 0.001
_refine_ls_structure_factor_coef Fsqd
_refine_ls_weighting_details 'calc w=1/[\s^2^(Fo^2^)+(0.0323P)^2^+0.0369P] where P=(Fo^2^+2Fc^2^)/3'
_refine_ls_weighting_scheme calc
_refine_ls_wR_factor_gt 0.0575
_refine_ls_wR_factor_ref 0.0583
_reflns_number_gt 2018
_reflns_number_total 2133
_reflns_threshold_expression >2sigma(I)
_cod_data_source_file c2ce26334c.txt
_cod_data_source_block 2
_cod_original_sg_symbol_H-M I4(1)
_cod_database_code 7214962

loop_
_symmetry_equiv_pos_as_xyz
'x, y, z'
'-x+1/2, -y+1/2, z+1/2'
'-y, x+1/2, z+1/4'
'y+1/2, -x, z+3/4'
'x+1/2, y+1/2, z+1/2'
'-x+1, -y+1, z+1'
'-y+1/2, x+1, z+3/4'
'y+1, -x+1/2, z+5/4'

loop_
_atom_site_label
_atom_site_type_symbol
_atom_site_fract_x
_atom_site_fract_y
_atom_site_fract_z
_atom_site_U_iso_or_equiv
_atom_site_adp_type
_atom_site_occupancy
_atom_site_symmetry_multiplicity
_atom_site_calc_flag
_atom_site_refinement_flags
Co1 Co 1.0000 1.0000 0.95147(2) 0.02560(11) Uani 1 2 d S
N3 N 1.09055(13) 0.91438(13) 1.05314(10) 0.0253(3) Uani 1 1 d .
N4 N 1.22835(13) 0.91359(12) 1.14706(11) 0.0259(4) Uani 1 1 d .
H4A H 1.2872 0.9330 1.1742 0.031 Uiso 1 1 calc R
N2 N 0.70667(14) 0.88212(13) 1.03222(11) 0.0276(4) Uani 1 1 d .
H2A H 0.6508 0.8943 1.0668 0.033 Uiso 1 1 calc R
N6 N 1.03444(13) 0.88042(13) 0.68087(10) 0.0300(4) Uani 1 1 d .
H6A H 1.0243 0.8940 0.6210 0.036 Uiso 1 1 calc R
N1 N 0.86330(13) 0.90167(13) 0.96813(11) 0.0287(4) Uani 1 1 d .
C2 C 1.16941(16) 0.82612(16) 1.16791(13) 0.0294(4) Uani 1 1 d .
H2B H 1.1849 0.7746 1.2140 0.035 Uiso 1 1 calc R
C4 C 0.81702(18) 0.81207(16) 0.93264(14) 0.0354(5) Uani 1 1 d .
H4B H 0.8477 0.7663 0.8878 0.042 Uiso 1 1 calc R
C8 C 1.02001(15) 0.94679(16) 0.75258(13) 0.0271(4) Uani 1 1 d .
C3 C 1.17827(14) 0.96355(15) 1.07700(12) 0.0234(4) Uani 1 1 d .
C1 C 1.08508(16) 0.82768(17) 1.11000(14) 0.0293(4) Uani 1 1 d .
H1A H 1.0307 0.7767 1.1089 0.035 Uiso 1 1 calc R
C6 C 0.79429(16) 0.94077(15) 1.02850(13) 0.0256(4) Uani 1 1 d .
C7 C 1.07334(17) 0.80223(17) 0.81257(15) 0.0326(5) Uani 1 1 d .
N5 N 1.04370(14) 0.90311(13) 0.83425(12) 0.0298(4) Uani 1 1 d .
C9 C 1.06796(18) 0.78753(17) 0.71848(15) 0.0336(5) Uani 1 1 d .
C5 C 0.72101(18) 0.79982(16) 0.97192(14) 0.0337(5) Uani 1 1 d .
H5A H 0.6728 0.7446 0.9599 0.040 Uiso 1 1 calc R
S1 S 0.5000 0.0000 0.17889(4) 0.03082(19) Uani 1 2 d S
O1 O 0.40821(11) -0.02343(12) 0.23885(9) 0.0341(3) Uani 1 1 d .
O2 O 0.47841(14) 0.09096(14) 0.11995(12) 0.0543(5) Uani 1 1 d .
H7A H 1.0927(16) 0.7532(17) 0.8634(16) 0.030(6) Uiso 1 1 d .
H9A H 1.0766(18) 0.735(2) 0.6811(17) 0.041(7) Uiso 1 1 d .

loop_
_atom_site_aniso_label
_atom_site_aniso_U_11
_atom_site_aniso_U_22
_atom_site_aniso_U_33
_atom_site_aniso_U_23
_atom_site_aniso_U_13
_atom_site_aniso_U_12
Co1 0.0267(2) 0.0291(2) 0.02105(18) 0.000 0.000 0.00658(16)
N3 0.0269(9) 0.0264(9) 0.0225(7) 0.0012(6) 0.0015(6) 0.0026(7)
N4 0.0248(9) 0.0271(9) 0.0258(8) 0.0023(7) 0.0001(7) -0.0013(7)
N2 0.0306(9) 0.0295(9) 0.0227(7) -0.0009(6) -0.0042(6) -0.0029(7)
N6 0.0333(9) 0.0330(9) 0.0238(8) -0.0025(7) 0.0030(7) 0.0060(7)
N1 0.0317(9) 0.0296(9) 0.0249(8) -0.0043(7) -0.0038(7) 0.0052(7)
C2 0.0295(11) 0.0275(10) 0.0312(10) 0.0076(8) 0.0000(8) -0.0022(9)
C4 0.0457(13) 0.0307(11) 0.0298(10) -0.0089(9) -0.0072(9) 0.0045(9)
C8 0.0290(11) 0.0282(11) 0.0240(9) -0.0002(8) 0.0022(7) 0.0052(9)
C3 0.0250(10) 0.0262(10) 0.0189(7) -0.0020(7) 0.0022(7) 0.0035(8)
C1 0.0284(11) 0.0279(11) 0.0315(9) 0.0041(8) 0.0007(8) -0.0028(9)
C6 0.0302(11) 0.0253(10) 0.0213(8) 0.0012(7) -0.0057(7) 0.0025(8)
C7 0.0335(12) 0.0277(11) 0.0366(11) 0.0030(9) -0.0003(9) 0.0096(9)
N5 0.0324(9) 0.0308(9) 0.0262(8) 0.0017(7) 0.0001(7) 0.0093(7)
C9 0.0348(12) 0.0290(11) 0.0371(11) -0.0059(9) 0.0024(8) 0.0054(9)
C5 0.0441(13) 0.0284(11) 0.0285(9) -0.0063(8) -0.0115(9) -0.0021(9)
S1 0.0327(4) 0.0374(4) 0.0224(4) 0.000 0.000 -0.0127(3)
O1 0.0272(8) 0.0484(9) 0.0267(7) -0.0050(6) -0.0001(6) -0.0098(7)
O2 0.0563(11) 0.0553(11) 0.0513(10) 0.0225(9) -0.0236(8) -0.0286(9)

loop_
_atom_type_symbol
_atom_type_description
_atom_type_scat_dispersion_real
_atom_type_scat_dispersion_imag
_atom_type_scat_source
C C 0.0033 0.0016 'International Tables Vol C Tables 4.2.6.8 and 6.1.1.4'
H H 0.0000 0.0000 'International Tables Vol C Tables 4.2.6.8 and 6.1.1.4'
N N 0.0061 0.0033 'International Tables Vol C Tables 4.2.6.8 and 6.1.1.4'
O O 0.0106 0.0060 'International Tables Vol C Tables 4.2.6.8 and 6.1.1.4'
S S 0.1246 0.1234 'International Tables Vol C Tables 4.2.6.8 and 6.1.1.4'
Co Co 0.3494 0.9721 'International Tables Vol C Tables 4.2.6.8 and 6.1.1.4'

loop_
_geom_angle_atom_site_label_1
_geom_angle_atom_site_label_2
_geom_angle_atom_site_label_3
_geom_angle
_geom_angle_site_symmetry_1
_geom_angle_site_symmetry_3
N3 Co1 N3 95.20(8) . 6_664
N3 Co1 N5 162.54(6) . 6_664
N3 Co1 N5 95.39(6) 6_664 6_664
N3 Co1 N5 95.39(6) . .
N3 Co1 N5 162.54(6) 6_664 .
N5 Co1 N5 78.03(9) 6_664 .
N3 Co1 N1 77.72(6) . 6_664
N3 Co1 N1 93.68(6) 6_664 6_664
N5 Co1 N1 87.78(6) 6_664 6_664
N5 Co1 N1 102.11(7) . 6_664
N3 Co1 N1 93.68(6) . .
N3 Co1 N1 77.72(6) 6_664 .
N5 Co1 N1 102.11(7) 6_664 .
N5 Co1 N1 87.78(6) . .
N1 Co1 N1 167.36(8) 6_664 .
C3 N3 C1 105.75(16) . .
C3 N3 Co1 112.69(12) . .
C1 N3 Co1 141.24(14) . .
C3 N4 C2 106.54(17) . .
C3 N4 H4A 126.7 . .
C2 N4 H4A 126.7 . .
C6 N2 C5 106.87(18) . .
C6 N2 H2A 126.6 . .
C5 N2 H2A 126.6 . .
C8 N6 C9 106.84(17) . .
C8 N6 H6A 126.6 . .
C9 N6 H6A 126.6 . .
C6 N1 C4 105.38(17) . .
C6 N1 Co1 112.83(13) . .
C4 N1 Co1 141.62(14) . .
C1 C2 N4 106.80(18) . .
C1 C2 H2B 126.6 . .
N4 C2 H2B 126.6 . .
C5 C4 N1 109.22(18) . .
C5 C4 H4B 125.4 . .
N1 C4 H4B 125.4 . .
N5 C8 N6 111.99(17) . .
N5 C8 C8 118.24(11) . 6_664
N6 C8 C8 129.73(11) . 6_664
N3 C3 N4 111.52(17) . .
N3 C3 C6 118.68(17) . 6_664
N4 C3 C6 129.79(18) . 6_664
C2 C1 N3 109.37(19) . .
C2 C1 H1A 125.3 . .
N3 C1 H1A 125.3 . .
N1 C6 N2 111.53(17) . .
N1 C6 C3 117.84(18) . 6_664
N2 C6 C3 130.62(18) . 6_664
C9 C7 N5 109.74(19) . .
C9 C7 H7A 130.6(12) . .
N5 C7 H7A 119.6(12) . .
C8 N5 C7 104.92(18) . .
C8 N5 Co1 112.50(12) . .
C7 N5 Co1 141.47(14) . .
C7 C9 N6 106.51(18) . .
C7 C9 H9A 135.3(16) . .
N6 C9 H9A 118.0(16) . .
C4 C5 N2 106.99(19) . .
C4 C5 H5A 126.5 . .
N2 C5 H5A 126.5 . .
O2 S1 O2 109.59(16) 6_544 .
O2 S1 O1 110.15(10) 6_544 6_544
O2 S1 O1 108.79(8) . 6_544
O2 S1 O1 108.79(8) 6_544 .
O2 S1 O1 110.15(10) . .
O1 S1 O1 109.37(11) 6_544 .

loop_
_geom_bond_atom_site_label_1
_geom_bond_atom_site_label_2
_geom_bond_distance
_geom_bond_site_symmetry_2
Co1 N3 2.1503(16) .
Co1 N3 2.1503(16) 6_664
Co1 N5 2.1515(17) 6_664
Co1 N5 2.1515(17) .
Co1 N1 2.1588(17) 6_664
Co1 N1 2.1588(17) .
N3 C3 1.326(3) .
N3 C1 1.372(2) .
N4 C3 1.346(2) .
N4 C2 1.377(2) .
N4 H4A 0.8800 .
N2 C6 1.345(3) .
N2 C5 1.368(3) .
N2 H2A 0.8800 .
N6 C8 1.340(2) .
N6 C9 1.368(3) .
N6 H6A 0.8800 .
N1 C6 1.328(3) .
N1 C4 1.381(3) .
C2 C1 1.355(3) .
C2 H2B 0.9500 .
C4 C5 1.355(3) .
C4 H4B 0.9500 .
C8 N5 1.326(3) .
C8 C8 1.449(4) 6_664
C3 C6 1.445(3) 6_664
C1 H1A 0.9500 .
C6 C3 1.445(3) 6_664
C7 C9 1.357(3) .
C7 N5 1.375(3) .
C7 H7A 0.99(2) .
C9 H9A 0.87(3) .
C5 H5A 0.9500 .
S1 O2 1.4579(16) 6_544
S1 O2 1.4579(16) .
S1 O1 1.4794(14) 6_544
S1 O1 1.4794(14) .
